data_2216894
loop_
_publ_author_name
'Portalone, Gustavo'
'Marcello Colapietro'

_publ_section_title
;
 Nicotinohydrazide
;
_journal_coeditor_code BH2149
_journal_issue 1
_journal_name_full 'Acta Crystallographica Section E'
_journal_page_first o304
_journal_page_last o304
_journal_paper_doi 10.1107/S1600536807066561
_journal_volume 64
_journal_year 2008
_chemical_formula_iupac 'C6 H7 N3 O'
_chemical_formula_moiety 'C6 H7 N3 O'
_chemical_formula_sum 'C6 H7 N3 O'
_chemical_formula_weight 137.15
_chemical_name_common Nicotinohydrazide
_chemical_name_systematic pyridine-3-carbohydrazide
_space_group_IT_number 19
_symmetry_cell_setting orthorhombic
_symmetry_space_group_name_Hall 'P 2ac 2ab'
_symmetry_space_group_name_H-M 'P 21 21 21'
_atom_sites_solution_hydrogens geom
_atom_sites_solution_primary direct
_atom_sites_solution_secondary difmap
_audit_creation_method SHELXL97
_cell_angle_alpha 90.00
_cell_angle_beta 90.00
_cell_angle_gamma 90.00
_cell_formula_units_Z 4
_cell_length_a 3.8727(10)
_cell_length_b 10.481(2)
_cell_length_c 15.855(2)
_cell_measurement_reflns_used 6060
_cell_measurement_temperature 298(2)
_cell_measurement_theta_max 30.00
_cell_measurement_theta_min 2.30
_cell_volume 643.6(2)
_computing_cell_refinement 'CrysAlis CCD (Oxford Diffraction, 2006)'
_computing_data_collection 'CrysAlis CCD (Oxford Diffraction, 2006)'
_computing_data_reduction 'CrysAlis RED (Oxford Diffraction, 2006)'
_computing_molecular_graphics 'WinGX (Farrugia, 1999)'
_computing_publication_material 'WinGX (Farrugia, 1999)'
_computing_structure_refinement 'SHELXL97 (Sheldrick, 1997)'
_computing_structure_solution 'SIR97 (Altomare <i>et al.</i>,  1999)'
_diffrn_ambient_temperature 298(2)
_diffrn_detector_area_resol_mean 16.0696
_diffrn_measured_fraction_theta_full 1.000
_diffrn_measured_fraction_theta_max 1.000
_diffrn_measurement_device_type 'Oxford Diffraction Xcalibur S CCD'
_diffrn_measurement_method '\w and \f'
_diffrn_radiation_monochromator graphite
_diffrn_radiation_source 'Enhance (Mo) X-ray source'
_diffrn_radiation_type MoK\a
_diffrn_radiation_wavelength 0.71069
_diffrn_reflns_av_R_equivalents 0.0191
_diffrn_reflns_av_sigmaI/netI 0.0197
_diffrn_reflns_limit_h_max 5
_diffrn_reflns_limit_h_min -5
_diffrn_reflns_limit_k_max 14
_diffrn_reflns_limit_k_min -14
_diffrn_reflns_limit_l_max 22
_diffrn_reflns_limit_l_min -22
_diffrn_reflns_number 3076
_diffrn_reflns_theta_full 30.00
_diffrn_reflns_theta_max 30.00
_diffrn_reflns_theta_min 2.33
_diffrn_standards_decay_% 1
_exptl_absorpt_coefficient_mu 0.102
_exptl_absorpt_correction_type none
_exptl_crystal_colour colourless
_exptl_crystal_density_diffrn 1.415
_exptl_crystal_density_method 'not measured'
_exptl_crystal_description plate
_exptl_crystal_F_000 288
_exptl_crystal_size_max 0.15
_exptl_crystal_size_mid 0.05
_exptl_crystal_size_min 0.05
_refine_diff_density_max 0.218
_refine_diff_density_min -0.218
_refine_ls_extinction_method none
_refine_ls_goodness_of_fit_ref 1.186
_refine_ls_hydrogen_treatment mixed
_refine_ls_matrix_type full
_refine_ls_number_parameters 93
_refine_ls_number_reflns 1139
_refine_ls_number_restraints 0
_refine_ls_restrained_S_all 1.186
_refine_ls_R_factor_all 0.0924
_refine_ls_R_factor_gt 0.0422
_refine_ls_shift/su_max 0.000
_refine_ls_shift/su_mean 0.000
_refine_ls_structure_factor_coef Fsqd
_refine_ls_weighting_details 'calc w=1/[\s^2^(Fo^2^)+(0.022P)^2^+0.3733P] where P=(Fo^2^+2Fc^2^)/3'
_refine_ls_weighting_scheme calc
_refine_ls_wR_factor_gt 0.0802
_refine_ls_wR_factor_ref 0.1305
_reflns_number_gt 695
_reflns_number_total 1139
_reflns_threshold_expression I>2\s(I)
_cod_data_source_file bh2149.cif
_cod_data_source_block I
_cod_database_code 2216894
_cod_database_fobs_code 2216894

loop_
_symmetry_equiv_pos_as_xyz
'x, y, z'
'-x+1/2, -y, z+1/2'
'x+1/2, -y+1/2, -z'
'-x, y+1/2, -z+1/2'

loop_
_atom_site_type_symbol
_atom_site_label
_atom_site_fract_x
_atom_site_fract_y
_atom_site_fract_z
_atom_site_U_iso_or_equiv
_atom_site_adp_type
_atom_site_calc_flag
_atom_site_refinement_flags
_atom_site_occupancy
O O1 1.0228(9) 0.1920(2) 0.10123(15) 0.0690(8) Uani d . 1
N N1 0.4952(10) 0.1249(3) 0.32513(17) 0.0622(8) Uani d . 1
N N2 0.8838(10) 0.4009(3) 0.10818(16) 0.0613(9) Uani d . 1
H H21 0.777(5) 0.464(3) 0.1359(12) 0.074 Uiso d R 1
N N3 0.9984(11) 0.4321(3) 0.02617(17) 0.0670(9) Uani d . 1
H H31 1.210(6) 0.4151(6) 0.0228(2) 0.080 Uiso d R 1
H H32 0.889(3) 0.3722(18) -0.0149(13) 0.080 Uiso d R 1
C C2 0.6160(10) 0.1529(3) 0.2485(2) 0.0565(9) Uani d . 1
H H2 0.5944 0.0902 0.2056 0.068 Uiso calc R 1
C C3 0.7709(10) 0.2678(3) 0.22785(19) 0.0517(8) Uani d . 1
C C4 0.7961(10) 0.3597(3) 0.2905(2) 0.0574(9) Uani d . 1
H H4 0.8954 0.4406 0.2786 0.069 Uiso calc R 1
C C5 0.6755(12) 0.3321(3) 0.3700(2) 0.0648(11) Uani d . 1
H H5 0.6931 0.3932 0.4140 0.078 Uiso calc R 1
C C6 0.5291(13) 0.2149(4) 0.3845(2) 0.0673(10) Uani d . 1
H H6 0.4474 0.1966 0.4397 0.081 Uiso calc R 1
C C7 0.9030(11) 0.2833(3) 0.14019(19) 0.0545(8) Uani d . 1

loop_
_atom_site_aniso_label
_atom_site_aniso_U_11
_atom_site_aniso_U_22
_atom_site_aniso_U_33
_atom_site_aniso_U_12
_atom_site_aniso_U_13
_atom_site_aniso_U_23
O1 0.089(2) 0.0590(14) 0.0593(13) 0.0139(16) 0.0077(16) -0.0061(11)
N1 0.075(2) 0.0528(15) 0.0586(15) -0.0012(19) 0.0015(17) 0.0083(13)
N2 0.083(2) 0.0536(15) 0.0468(13) 0.0037(17) 0.0062(16) 0.0023(12)
N3 0.083(2) 0.0649(17) 0.0526(14) -0.004(2) 0.0038(18) 0.0066(13)
C2 0.071(2) 0.0457(15) 0.0528(16) 0.0009(18) -0.0027(18) 0.0009(13)
C3 0.062(2) 0.0440(14) 0.0496(15) 0.0019(17) -0.0038(16) -0.0007(13)
C4 0.071(2) 0.0475(16) 0.0535(16) 0.0034(19) -0.0040(18) -0.0040(14)
C5 0.089(3) 0.0574(18) 0.0480(16) 0.004(2) -0.004(2) -0.0041(14)
C6 0.083(3) 0.066(2) 0.0526(17) 0.005(2) 0.002(2) 0.0060(16)
C7 0.063(2) 0.0497(15) 0.0505(15) 0.0023(18) -0.0032(17) -0.0014(14)

loop_
_atom_type_symbol
_atom_type_description
_atom_type_scat_dispersion_real
_atom_type_scat_dispersion_imag
_atom_type_scat_source
O O 0.0106 0.0060 'International Tables Vol C Tables 4.2.6.8 and 6.1.1.4'
N N 0.0061 0.0033 'International Tables Vol C Tables 4.2.6.8 and 6.1.1.4'
C C 0.0033 0.0016 'International Tables Vol C Tables 4.2.6.8 and 6.1.1.4'
H H 0.0000 0.0000 'International Tables Vol C Tables 4.2.6.8 and 6.1.1.4'

loop_
_geom_angle_atom_site_label_1
_geom_angle_atom_site_label_2
_geom_angle_atom_site_label_3
_geom_angle
C2 N1 C6 116.8(3)
C7 N2 N3 123.1(3)
C7 N2 H21 121.2
N3 N2 H21 115.4
N2 N3 H31 108.4
N2 N3 H32 108.7
H31 N3 H32 103.9
N1 C2 C3 124.0(3)
N1 C2 H2 118.0
C3 C2 H2 118.0
C2 C3 C4 117.7(3)
C2 C3 C7 117.6(3)
C4 C3 C7 124.6(3)
C5 C4 C3 119.1(3)
C5 C4 H4 120.5
C3 C4 H4 120.5
C6 C5 C4 118.9(3)
C6 C5 H5 120.6
C4 C5 H5 120.6
N1 C6 C5 123.5(3)
N1 C6 H6 118.2
C5 C6 H6 118.2
O1 C7 N2 123.2(3)
O1 C7 C3 120.9(3)
N2 C7 C3 115.8(3)

loop_
_geom_bond_atom_site_label_1
_geom_bond_atom_site_label_2
_geom_bond_distance
O1 C7 1.230(4)
N1 C2 1.334(4)
N1 C6 1.340(4)
N2 C7 1.335(4)
N2 N3 1.412(4)
N2 H21 0.89(4)
N3 H31 0.84(5)
N3 H32 1.00(5)
C2 C3 1.385(4)
C2 H2 0.9500
C3 C4 1.387(4)
C3 C7 1.490(4)
C4 C5 1.375(4)
C4 H4 0.9500
C5 C6 1.373(5)
C5 H5 0.9500
C6 H6 0.9500

loop_
_geom_hbond_atom_site_label_D
_geom_hbond_atom_site_label_H
_geom_hbond_atom_site_label_A
_geom_hbond_site_symmetry_A
_geom_hbond_distance_DH
_geom_hbond_distance_HA
_geom_hbond_distance_DA
_geom_hbond_angle_DHA
_geom_hbond_publ_flag
N2 H21 N1 4_655 0.89(4) 2.09(4) 2.964(4) 168(4) yes
N3 H31 O1 3 0.84(5) 2.57(5) 3.146(4) 127(4) yes
N3 H32 O1 3_455 1.00(5) 2.08(5) 3.027(4) 157(4) yes

loop_
_geom_torsion_atom_site_label_1
_geom_torsion_atom_site_label_2
_geom_torsion_atom_site_label_3
_geom_torsion_atom_site_label_4
_geom_torsion
C6 N1 C2 C3 0.0(6)
N1 C2 C3 C4 -1.1(6)
N1 C2 C3 C7 178.1(4)
C2 C3 C4 C5 1.5(6)
C7 C3 C4 C5 -177.6(4)
C3 C4 C5 C6 -0.9(6)
C2 N1 C6 C5 0.7(7)
C4 C5 C6 N1 -0.3(7)
N3 N2 C7 O1 0.2(7)
N3 N2 C7 C3 179.8(4)
C2 C3 C7 O1 -33.7(6)
C4 C3 C7 O1 145.5(4)
C2 C3 C7 N2 146.7(4)
C4 C3 C7 N2 -34.2(6)

loop_
_cod_related_entry_id
_cod_related_entry_database
_cod_related_entry_code
1 ChemSpider 10641
